data_7021325
loop_
_publ_author_name
'Heider, Silvio'
'Petzold, Holm'
'Chastanet, Guillaume'
'Schlamp, Stephan'
'R\"uffer, Tobias'
'Weber, Birgit'
'L\'etard, Jean-Fran\,cois'

_publ_section_title
;
 Biphenyl bridged hexadentate N6-ligands - a rigid ligand backbone for
 Fe(ii) spin crossover complexes.
;
_journal_issue 24
_journal_name_full 'Dalton transactions (Cambridge, England : 2003)'
_journal_page_first 8575
_journal_page_last 8584
_journal_paper_doi 10.1039/c2dt32451b
_journal_volume 42
_journal_year 2013
_chemical_formula_moiety 'C30 H26 Fe N8, 2(Cl O4)'
_chemical_formula_sum 'C30 H26 Cl2 Fe N8 O8'
_chemical_formula_weight 753.34
_chemical_name_systematic
;
?
;
_space_group_IT_number 14
_symmetry_cell_setting monoclinic
_symmetry_space_group_name_Hall '-P 2yn'
_symmetry_space_group_name_H-M 'P 1 21/n 1'
_atom_sites_solution_hydrogens geom
_atom_sites_solution_primary direct
_atom_sites_solution_secondary difmap
_audit_creation_method SHELXL-97
_cell_angle_alpha 90.00
_cell_angle_beta 105.980(2)
_cell_angle_gamma 90.00
_cell_formula_units_Z 8
_cell_length_a 20.6794(5)
_cell_length_b 13.0498(2)
_cell_length_c 23.5787(5)
_cell_measurement_reflns_used 8154
_cell_measurement_temperature 123(2)
_cell_measurement_theta_max 61.9999
_cell_measurement_theta_min 3.3334
_cell_volume 6117.1(2)
_computing_structure_refinement 'SHELXL-97 (Sheldrick, 1997)'
_diffrn_ambient_temperature 123(2)
_diffrn_detector_area_resol_mean 16.2879
_diffrn_measured_fraction_theta_full 0.993
_diffrn_measured_fraction_theta_max 0.993
_diffrn_measurement_device_type 'Xcalibur, Sapphire3, Gemini'
_diffrn_radiation_monochromator graphite
_diffrn_radiation_source 'fine-focus sealed tube'
_diffrn_radiation_type CuK\a
_diffrn_radiation_wavelength 1.54184
_diffrn_reflns_av_R_equivalents 0.0398
_diffrn_reflns_av_sigmaI/netI 0.0645
_diffrn_reflns_limit_h_max 23
_diffrn_reflns_limit_h_min -21
_diffrn_reflns_limit_k_max 14
_diffrn_reflns_limit_k_min -9
_diffrn_reflns_limit_l_max 23
_diffrn_reflns_limit_l_min -26
_diffrn_reflns_number 19707
_diffrn_reflns_theta_full 62.09
_diffrn_reflns_theta_max 62.09
_diffrn_reflns_theta_min 3.34
_exptl_absorpt_coefficient_mu 6.148
_exptl_absorpt_correction_T_max 1.00000
_exptl_absorpt_correction_T_min 0.65644
_exptl_absorpt_correction_type multi-scan
_exptl_absorpt_process_details
;
CrysAlisPro, Oxford Diffraction Ltd.,
Version 1.171.33.64 (release 22-03-2010 CrysAlis171 .NET)
(compiled Mar 22 2010,13:57:49)
Empirical absorption correction using spherical harmonics,
implemented in SCALE3 ABSPACK scaling algorithm.
;
_exptl_crystal_colour green
_exptl_crystal_density_diffrn 1.636
_exptl_crystal_density_method 'not measured'
_exptl_crystal_description block
_exptl_crystal_F_000 3088
_exptl_crystal_size_max 0.4
_exptl_crystal_size_mid 0.2
_exptl_crystal_size_min 0.2
_refine_diff_density_max 0.816
_refine_diff_density_min -0.421
_refine_diff_density_rms 0.085
_refine_ls_extinction_method none
_refine_ls_goodness_of_fit_ref 0.912
_refine_ls_hydrogen_treatment mixed
_refine_ls_matrix_type full
_refine_ls_number_parameters 887
_refine_ls_number_reflns 9577
_refine_ls_number_restraints 0
_refine_ls_restrained_S_all 0.912
_refine_ls_R_factor_all 0.0660
_refine_ls_R_factor_gt 0.0456
_refine_ls_shift/su_max 0.001
_refine_ls_shift/su_mean 0.000
_refine_ls_structure_factor_coef Fsqd
_refine_ls_weighting_details 'calc w=1/[\s^2^(Fo^2^)+(0.0643P)^2^+0.0000P] where P=(Fo^2^+2Fc^2^)/3'
_refine_ls_weighting_scheme calc
_refine_ls_wR_factor_gt 0.1067
_refine_ls_wR_factor_ref 0.1106
_reflns_number_gt 6365
_reflns_number_total 9577
_reflns_threshold_expression >2sigma(I)
_cod_data_source_file c2dt32451b.txt
_cod_data_source_block shelxl2
_cod_database_code 7021325

loop_
_symmetry_equiv_pos_as_xyz
'x, y, z'
'-x+1/2, y+1/2, -z+1/2'
'-x, -y, -z'
'x-1/2, -y-1/2, z-1/2'

loop_
_atom_site_label
_atom_site_type_symbol
_atom_site_fract_x
_atom_site_fract_y
_atom_site_fract_z
_atom_site_U_iso_or_equiv
_atom_site_adp_type
_atom_site_occupancy
_atom_site_symmetry_multiplicity
_atom_site_calc_flag
_atom_site_refinement_flags
C1 C 0.92115(19) 0.0020(3) 0.60271(16) 0.0223(8) Uani 1 1 d .
C2 C 0.8863(2) -0.0786(3) 0.56832(16) 0.0258(9) Uani 1 1 d .
H2 H 0.9102 -0.1247 0.5504 0.031 Uiso 1 1 calc R
C3 C 0.8180(2) -0.0930(3) 0.55969(17) 0.0295(9) Uani 1 1 d .
H3 H 0.7955 -0.1482 0.5361 0.035 Uiso 1 1 calc R
C4 C 0.7830(2) -0.0264(3) 0.58573(17) 0.0303(9) Uani 1 1 d .
H4 H 0.7361 -0.0359 0.5801 0.036 Uiso 1 1 calc R
C5 C 0.81562(19) 0.0542(3) 0.62003(16) 0.0267(9) Uani 1 1 d .
H5 H 0.7911 0.0996 0.6378 0.032 Uiso 1 1 calc R
C6 C 0.88437(18) 0.0688(3) 0.62855(15) 0.0206(8) Uani 1 1 d .
C7 C 0.99540(18) 0.0084(3) 0.61287(15) 0.0211(8) Uani 1 1 d .
C8 C 1.0342(2) -0.0769(3) 0.63773(16) 0.0281(9) Uani 1 1 d .
H8 H 1.0122 -0.1382 0.6438 0.034 Uiso 1 1 calc R
C9 C 1.1041(2) -0.0738(3) 0.65371(17) 0.0302(10) Uani 1 1 d .
H9 H 1.1294 -0.1323 0.6707 0.036 Uiso 1 1 calc R
C10 C 1.1364(2) 0.0151(3) 0.64479(17) 0.0304(9) Uani 1 1 d .
H10 H 1.1841 0.0185 0.6571 0.037 Uiso 1 1 calc R
C11 C 1.09968(18) 0.0988(3) 0.61808(16) 0.0256(9) Uani 1 1 d .
H11 H 1.1223 0.1584 0.6105 0.031 Uiso 1 1 calc R
C12 C 1.02958(19) 0.0965(3) 0.60208(16) 0.0227(9) Uani 1 1 d .
C13 C 0.96887(19) 0.1257(3) 0.72020(16) 0.0250(9) Uani 1 1 d .
H13A H 0.9476 0.1156 0.7526 0.030 Uiso 1 1 calc R
H13B H 0.9902 0.0603 0.7139 0.030 Uiso 1 1 calc R
C14 C 1.02145(19) 0.2076(3) 0.73707(16) 0.0241(9) Uani 1 1 d .
C15 C 1.07072(19) 0.2140(3) 0.79046(17) 0.0279(9) Uani 1 1 d .
H15 H 1.0719 0.1664 0.8212 0.033 Uiso 1 1 calc R
C16 C 1.11849(19) 0.2921(3) 0.79786(17) 0.0292(9) Uani 1 1 d .
H16 H 1.1531 0.2969 0.8339 0.035 Uiso 1 1 calc R
C17 C 1.11619(19) 0.3618(3) 0.75400(17) 0.0291(9) Uani 1 1 d .
H17 H 1.1489 0.4145 0.7586 0.035 Uiso 1 1 calc R
C18 C 1.06449(19) 0.3525(3) 0.70274(16) 0.0245(9) Uani 1 1 d .
C19 C 1.0815(2) 0.5082(3) 0.64418(18) 0.0283(9) Uani 1 1 d .
H19 H 1.1215 0.5376 0.6687 0.034 Uiso 1 1 calc R
C20 C 1.0427(2) 0.5475(3) 0.59294(18) 0.0310(10) Uani 1 1 d .
H20 H 1.0497 0.6099 0.5747 0.037 Uiso 1 1 calc R
C21 C 0.9899(2) 0.4773(3) 0.57222(17) 0.0268(9) Uani 1 1 d .
H21 H 0.9550 0.4850 0.5366 0.032 Uiso 1 1 calc R
C22 C 0.94695(18) 0.1659(3) 0.51382(15) 0.0227(8) Uani 1 1 d .
H22A H 0.9344 0.0925 0.5104 0.027 Uiso 1 1 calc R
H22B H 0.9706 0.1815 0.4836 0.027 Uiso 1 1 calc R
C23 C 0.88447(18) 0.2302(3) 0.50283(16) 0.0202(8) Uani 1 1 d .
C24 C 0.83701(19) 0.2414(3) 0.44922(16) 0.0254(9) Uani 1 1 d .
H24 H 0.8431 0.2089 0.4150 0.030 Uiso 1 1 calc R
C25 C 0.78018(19) 0.3005(3) 0.44577(18) 0.0284(9) Uani 1 1 d .
H25 H 0.7467 0.3076 0.4092 0.034 Uiso 1 1 calc R
C26 C 0.77255(19) 0.3490(3) 0.49568(17) 0.0271(9) Uani 1 1 d .
H26 H 0.7342 0.3900 0.4942 0.033 Uiso 1 1 calc R
C27 C 0.82229(19) 0.3360(3) 0.54753(16) 0.0236(8) Uani 1 1 d .
C28 C 0.7822(2) 0.4470(3) 0.61873(18) 0.0290(9) Uani 1 1 d .
H28 H 0.7393 0.4689 0.5953 0.035 Uiso 1 1 calc R
C29 C 0.8120(2) 0.4747(3) 0.67508(18) 0.0311(10) Uani 1 1 d .
H29 H 0.7946 0.5197 0.6990 0.037 Uiso 1 1 calc R
C30 C 0.8739(2) 0.4230(3) 0.69092(17) 0.0269(9) Uani 1 1 d .
H30 H 0.9058 0.4280 0.7285 0.032 Uiso 1 1 calc R
C31 C 1.01110(19) 0.4955(3) 0.88810(16) 0.0229(8) Uani 1 1 d .
C32 C 0.9820(2) 0.4015(3) 0.86619(16) 0.0283(9) Uani 1 1 d .
H32 H 1.0105 0.3446 0.8654 0.034 Uiso 1 1 calc R
C33 C 0.9132(2) 0.3891(3) 0.84578(17) 0.0319(10) Uani 1 1 d .
H33 H 0.8948 0.3246 0.8310 0.038 Uiso 1 1 calc R
C34 C 0.8714(2) 0.4708(3) 0.84694(17) 0.0330(10) Uani 1 1 d .
H34 H 0.8242 0.4635 0.8312 0.040 Uiso 1 1 calc R
C35 C 0.89825(19) 0.5642(3) 0.87121(16) 0.0271(9) Uani 1 1 d .
H35 H 0.8692 0.6195 0.8734 0.033 Uiso 1 1 calc R
C36 C 0.96752(19) 0.5764(3) 0.89224(16) 0.0231(9) Uani 1 1 d .
C37 C 1.08612(18) 0.5038(3) 0.90420(16) 0.0223(8) Uani 1 1 d .
C38 C 1.1239(2) 0.4328(3) 0.94387(17) 0.0286(9) Uani 1 1 d .
H38 H 1.1015 0.3839 0.9616 0.034 Uiso 1 1 calc R
C39 C 1.1940(2) 0.4322(3) 0.95803(18) 0.0336(10) Uani 1 1 d .
H39 H 1.2191 0.3834 0.9852 0.040 Uiso 1 1 calc R
C40 C 1.2264(2) 0.5030(3) 0.93234(17) 0.0338(10) Uani 1 1 d .
H40 H 1.2741 0.5027 0.9418 0.041 Uiso 1 1 calc R
C41 C 1.19028(19) 0.5742(3) 0.89297(17) 0.0283(9) Uani 1 1 d .
H41 H 1.2133 0.6231 0.8759 0.034 Uiso 1 1 calc R
C42 C 1.12041(18) 0.5746(3) 0.87820(16) 0.0217(8) Uani 1 1 d .
C43 C 1.0401(2) 0.6058(3) 0.78102(16) 0.0268(9) Uani 1 1 d .
H43A H 1.0215 0.5398 0.7901 0.032 Uiso 1 1 calc R
H43B H 1.0666 0.5924 0.7526 0.032 Uiso 1 1 calc R
C44 C 0.98345(19) 0.6781(3) 0.75392(16) 0.0232(8) Uani 1 1 d .
C45 C 0.9419(2) 0.6722(3) 0.69721(17) 0.0282(9) Uani 1 1 d .
H45 H 0.9490 0.6213 0.6707 0.034 Uiso 1 1 calc R
C46 C 0.8895(2) 0.7421(3) 0.67943(18) 0.0316(10) Uani 1 1 d .
H46 H 0.8603 0.7387 0.6406 0.038 Uiso 1 1 calc R
C47 C 0.87970(19) 0.8163(3) 0.71778(17) 0.0286(9) Uani 1 1 d .
H47 H 0.8440 0.8644 0.7063 0.034 Uiso 1 1 calc R
C48 C 0.92389(18) 0.8176(3) 0.77355(16) 0.0239(8) Uani 1 1 d .
C49 C 0.8836(2) 0.9715(3) 0.81992(19) 0.0326(10) Uani 1 1 d .
H49 H 0.8454 0.9934 0.7897 0.039 Uiso 1 1 calc R
C50 C 0.9092(2) 1.0168(3) 0.87280(18) 0.0344(10) Uani 1 1 d .
H50 H 0.8928 1.0771 0.8868 0.041 Uiso 1 1 calc R
C51 C 0.9647(2) 0.9575(3) 0.90312(18) 0.0303(9) Uani 1 1 d .
H51 H 0.9921 0.9715 0.9418 0.036 Uiso 1 1 calc R
C52 C 1.03832(18) 0.6640(3) 0.98000(16) 0.0238(8) Uani 1 1 d .
H52A H 1.0120 0.6809 1.0080 0.029 Uiso 1 1 calc R
H52B H 1.0541 0.5923 0.9874 0.029 Uiso 1 1 calc R
C53 C 1.09782(18) 0.7341(3) 0.99042(16) 0.0215(8) Uani 1 1 d .
C54 C 1.14550(19) 0.7471(3) 1.04357(16) 0.0253(9) Uani 1 1 d .
H54 H 1.1417 0.7113 1.0776 0.030 Uiso 1 1 calc R
C55 C 1.19927(19) 0.8130(3) 1.04709(17) 0.0266(9) Uani 1 1 d .
H55 H 1.2323 0.8231 1.0836 0.032 Uiso 1 1 calc R
C56 C 1.20434(19) 0.8639(3) 0.99706(16) 0.0245(9) Uani 1 1 d .
H56 H 1.2410 0.9086 0.9982 0.029 Uiso 1 1 calc R
C57 C 1.15436(18) 0.8475(3) 0.94535(15) 0.0212(8) Uani 1 1 d .
C58 C 1.1939(2) 0.9560(3) 0.87220(17) 0.0276(9) Uani 1 1 d .
H58 H 1.2354 0.9825 0.8957 0.033 Uiso 1 1 calc R
C59 C 1.1652(2) 0.9757(3) 0.81431(17) 0.0308(9) Uani 1 1 d .
H59 H 1.1823 1.0192 0.7895 0.037 Uiso 1 1 calc R
C60 C 1.1054(2) 0.9188(3) 0.79842(17) 0.0265(9) Uani 1 1 d .
H60 H 1.0749 0.9176 0.7600 0.032 Uiso 1 1 calc R
N1 N 0.91582(15) 0.1547(2) 0.66458(13) 0.0222(7) Uani 1 1 d .
H1 H 0.8820(14) 0.1816(12) 0.6780(6) 0.027 Uiso 1 1 calc R
N2 N 1.01848(15) 0.2776(2) 0.69508(13) 0.0225(7) Uani 1 1 d .
N3 N 1.05208(15) 0.4177(2) 0.65413(13) 0.0236(7) Uani 1 1 d .
N4 N 0.99528(16) 0.3992(2) 0.60877(13) 0.0249(7) Uani 1 1 d .
N5 N 0.99321(15) 0.1863(2) 0.57407(12) 0.0217(7) Uani 1 1 d .
H5A H 1.0231(14) 0.2242(18) 0.5677(3) 0.026 Uiso 1 1 calc R
N6 N 0.87736(14) 0.2787(2) 0.55099(12) 0.0189(7) Uani 1 1 d .
N7 N 0.82480(15) 0.3819(2) 0.60147(13) 0.0239(7) Uani 1 1 d .
N8 N 0.88222(16) 0.3668(2) 0.64710(13) 0.0240(7) Uani 1 1 d .
N9 N 0.99402(16) 0.6735(2) 0.91785(13) 0.0229(7) Uani 1 1 d .
H9A H 0.9596(16) 0.7065(16) 0.9212(2) 0.027 Uiso 1 1 calc R
N10 N 1.10245(14) 0.7848(2) 0.94224(13) 0.0196(7) Uani 1 1 d .
N11 N 1.09726(15) 0.8672(2) 0.84419(13) 0.0238(7) Uani 1 1 d .
N12 N 1.15191(15) 0.8911(2) 0.89050(13) 0.0228(7) Uani 1 1 d .
N13 N 1.08476(15) 0.6504(2) 0.83634(13) 0.0219(7) Uani 1 1 d .
H13 H 1.1208(14) 0.6856(14) 0.8232(5) 0.026 Uiso 1 1 calc R
N14 N 0.97426(15) 0.7511(2) 0.79106(13) 0.0220(7) Uani 1 1 d .
N15 N 0.92297(16) 0.8881(2) 0.81806(14) 0.0260(7) Uani 1 1 d .
N16 N 0.97330(16) 0.8800(2) 0.87044(13) 0.0250(7) Uani 1 1 d .
Fe1 Fe 0.94717(3) 0.27627(4) 0.62351(2) 0.01993(15) Uani 1 1 d .
Fe2 Fe 1.03690(3) 0.76781(4) 0.86763(2) 0.01992(15) Uani 1 1 d .
Cl2 Cl 1.13130(5) 0.34195(7) 0.51060(4) 0.0277(2) Uani 1 1 d .
O5 O 1.17636(14) 0.2673(2) 0.54503(12) 0.0395(7) Uani 1 1 d .
O6 O 1.06335(14) 0.3202(2) 0.51288(14) 0.0422(8) Uani 1 1 d .
O7 O 1.13353(14) 0.3377(2) 0.45072(11) 0.0354(7) Uani 1 1 d .
O8 O 1.14975(14) 0.4427(2) 0.53348(13) 0.0388(7) Uani 1 1 d .
Cl1 Cl 0.77275(5) 0.20915(7) 0.75192(4) 0.0289(2) Uani 1 1 d .
O1 O 0.74748(19) 0.1095(3) 0.73287(16) 0.0689(11) Uani 1 1 d .
O2 O 0.83941(14) 0.2159(2) 0.74445(12) 0.0372(7) Uani 1 1 d .
O3 O 0.7307(2) 0.2810(3) 0.7155(2) 0.0961(16) Uani 1 1 d .
O4 O 0.77500(16) 0.2207(3) 0.81143(13) 0.0576(10) Uani 1 1 d .
Cl3 Cl 0.90796(5) 0.84518(7) 1.01823(4) 0.0295(2) Uani 1 1 d .
O9 O 0.88326(14) 0.7743(2) 0.97089(12) 0.0358(7) Uani 1 1 d .
O10 O 0.88697(15) 0.8139(2) 1.06833(12) 0.0376(7) Uani 1 1 d .
O11 O 0.88176(14) 0.94605(19) 1.00007(13) 0.0389(7) Uani 1 1 d .
O12 O 0.98021(14) 0.8470(2) 1.03246(14) 0.0480(8) Uani 1 1 d .
Cl4 Cl 1.21696(5) 0.69047(7) 0.74637(4) 0.0296(2) Uani 1 1 d .
O13 O 1.21655(16) 0.5804(2) 0.74761(15) 0.0514(9) Uani 1 1 d .
O14 O 1.2675(2) 0.7263(3) 0.79536(15) 0.0774(13) Uani 1 1 d .
O15 O 1.22823(16) 0.7264(3) 0.69348(14) 0.0595(10) Uani 1 1 d .
O16 O 1.15281(18) 0.7256(2) 0.74944(17) 0.0634(11) Uani 1 1 d .

loop_
_atom_site_aniso_label
_atom_site_aniso_U_11
_atom_site_aniso_U_22
_atom_site_aniso_U_33
_atom_site_aniso_U_23
_atom_site_aniso_U_13
_atom_site_aniso_U_12
C1 0.027(2) 0.0210(19) 0.021(2) 0.0034(16) 0.0099(16) 0.0004(16)
C2 0.035(2) 0.0210(19) 0.024(2) -0.0013(17) 0.0119(18) 0.0015(17)
C3 0.032(2) 0.026(2) 0.029(2) -0.0054(18) 0.0063(18) -0.0061(18)
C4 0.022(2) 0.034(2) 0.036(2) -0.003(2) 0.0086(18) -0.0066(18)
C5 0.027(2) 0.028(2) 0.027(2) -0.0012(18) 0.0109(18) 0.0012(17)
C6 0.024(2) 0.0197(18) 0.019(2) 0.0011(16) 0.0069(16) 0.0015(15)
C7 0.024(2) 0.0213(19) 0.020(2) -0.0031(16) 0.0089(16) 0.0026(16)
C8 0.041(3) 0.022(2) 0.023(2) 0.0008(17) 0.0125(19) 0.0034(18)
C9 0.037(3) 0.031(2) 0.023(2) 0.0030(18) 0.0092(19) 0.0156(19)
C10 0.023(2) 0.042(2) 0.026(2) 0.0018(19) 0.0064(17) 0.0054(19)
C11 0.022(2) 0.028(2) 0.026(2) 0.0005(17) 0.0068(17) 0.0008(16)
C12 0.027(2) 0.0232(19) 0.019(2) 0.0006(16) 0.0081(17) 0.0018(16)
C13 0.032(2) 0.024(2) 0.021(2) 0.0051(17) 0.0102(18) 0.0030(17)
C14 0.029(2) 0.0217(19) 0.022(2) -0.0020(17) 0.0086(17) 0.0068(16)
C15 0.031(2) 0.029(2) 0.023(2) 0.0017(18) 0.0065(17) 0.0094(18)
C16 0.025(2) 0.033(2) 0.025(2) -0.0089(19) -0.0009(17) 0.0069(18)
C17 0.022(2) 0.032(2) 0.030(2) -0.0047(19) 0.0005(18) 0.0037(17)
C18 0.024(2) 0.0242(19) 0.026(2) -0.0055(17) 0.0074(17) 0.0046(17)
C19 0.031(2) 0.0195(19) 0.037(2) -0.0060(18) 0.0131(19) -0.0063(17)
C20 0.039(2) 0.023(2) 0.035(2) 0.0022(19) 0.018(2) -0.0047(18)
C21 0.033(2) 0.026(2) 0.023(2) 0.0001(18) 0.0109(18) 0.0016(17)
C22 0.029(2) 0.0220(19) 0.0185(19) -0.0012(17) 0.0094(17) -0.0009(16)
C23 0.024(2) 0.0158(18) 0.021(2) 0.0015(16) 0.0066(16) -0.0019(15)
C24 0.031(2) 0.0237(19) 0.021(2) -0.0031(17) 0.0070(17) -0.0022(17)
C25 0.026(2) 0.025(2) 0.030(2) 0.0012(18) 0.0012(17) 0.0013(17)
C26 0.023(2) 0.0231(19) 0.033(2) 0.0022(18) 0.0050(18) 0.0040(16)
C27 0.029(2) 0.0193(19) 0.025(2) 0.0007(17) 0.0114(17) -0.0006(16)
C28 0.030(2) 0.026(2) 0.035(2) 0.0016(19) 0.0161(19) 0.0082(18)
C29 0.043(3) 0.023(2) 0.036(3) -0.0024(19) 0.024(2) 0.0023(19)
C30 0.037(2) 0.0209(19) 0.024(2) -0.0017(17) 0.0104(18) -0.0055(17)
C31 0.029(2) 0.0198(19) 0.020(2) 0.0021(16) 0.0081(17) -0.0011(16)
C32 0.041(3) 0.022(2) 0.025(2) -0.0011(17) 0.0152(19) -0.0033(18)
C33 0.044(3) 0.027(2) 0.025(2) -0.0039(18) 0.011(2) -0.0137(19)
C34 0.026(2) 0.043(2) 0.027(2) 0.004(2) 0.0012(18) -0.0128(19)
C35 0.026(2) 0.030(2) 0.027(2) 0.0048(18) 0.0093(17) -0.0002(17)
C36 0.029(2) 0.0208(19) 0.021(2) 0.0030(16) 0.0091(17) -0.0008(16)
C37 0.026(2) 0.0199(19) 0.022(2) -0.0016(16) 0.0082(17) 0.0033(16)
C38 0.038(3) 0.0209(19) 0.030(2) -0.0003(18) 0.0142(19) 0.0011(17)
C39 0.037(3) 0.032(2) 0.033(2) 0.008(2) 0.011(2) 0.0137(19)
C40 0.023(2) 0.046(3) 0.032(2) 0.003(2) 0.0066(19) 0.0079(19)
C41 0.024(2) 0.033(2) 0.030(2) 0.0026(19) 0.0109(18) -0.0011(17)
C42 0.026(2) 0.0199(18) 0.019(2) -0.0014(16) 0.0071(17) 0.0030(16)
C43 0.034(2) 0.0225(19) 0.025(2) -0.0011(17) 0.0098(18) 0.0029(17)
C44 0.027(2) 0.0208(19) 0.024(2) 0.0000(17) 0.0118(17) -0.0059(16)
C45 0.034(2) 0.026(2) 0.024(2) -0.0030(18) 0.0078(18) -0.0082(18)
C46 0.030(2) 0.038(2) 0.025(2) 0.0052(19) 0.0048(18) -0.0082(19)
C47 0.024(2) 0.029(2) 0.031(2) 0.0100(19) 0.0058(18) -0.0005(17)
C48 0.025(2) 0.0240(19) 0.027(2) 0.0006(17) 0.0131(17) -0.0028(16)
C49 0.029(2) 0.025(2) 0.045(3) 0.006(2) 0.013(2) 0.0084(18)
C50 0.044(3) 0.021(2) 0.042(3) -0.004(2) 0.018(2) 0.0062(19)
C51 0.041(3) 0.022(2) 0.031(2) -0.0042(18) 0.015(2) -0.0034(18)
C52 0.031(2) 0.0167(18) 0.027(2) -0.0010(17) 0.0123(17) -0.0011(16)
C53 0.027(2) 0.0183(18) 0.022(2) 0.0008(16) 0.0113(17) 0.0049(16)
C54 0.032(2) 0.0226(19) 0.022(2) 0.0039(17) 0.0100(17) 0.0058(17)
C55 0.025(2) 0.027(2) 0.026(2) -0.0021(18) 0.0029(17) 0.0052(17)
C56 0.025(2) 0.0225(19) 0.026(2) -0.0014(17) 0.0074(17) -0.0003(16)
C57 0.027(2) 0.0163(18) 0.021(2) 0.0009(16) 0.0086(17) 0.0035(16)
C58 0.028(2) 0.023(2) 0.035(2) 0.0005(18) 0.0145(19) -0.0040(17)
C59 0.044(3) 0.023(2) 0.029(2) 0.0046(18) 0.017(2) -0.0007(18)
C60 0.035(2) 0.025(2) 0.022(2) 0.0062(17) 0.0111(18) 0.0063(17)
N1 0.0243(17) 0.0201(15) 0.0229(17) -0.0014(14) 0.0079(14) 0.0026(13)
N2 0.0238(17) 0.0205(16) 0.0251(17) -0.0005(14) 0.0098(14) 0.0008(13)
N3 0.0240(18) 0.0230(16) 0.0233(17) -0.0011(14) 0.0059(14) -0.0017(13)
N4 0.0293(19) 0.0240(16) 0.0222(17) -0.0005(14) 0.0084(15) 0.0018(14)
N5 0.0242(17) 0.0199(15) 0.0211(17) 0.0017(13) 0.0063(14) -0.0005(13)
N6 0.0215(16) 0.0167(15) 0.0205(16) 0.0021(13) 0.0089(13) 0.0010(13)
N7 0.0250(18) 0.0226(16) 0.0258(18) 0.0015(14) 0.0097(15) 0.0048(13)
N8 0.0328(19) 0.0189(15) 0.0209(17) 0.0004(14) 0.0083(15) -0.0034(13)
N9 0.0233(17) 0.0219(16) 0.0247(17) -0.0004(14) 0.0088(14) 0.0027(13)
N10 0.0216(17) 0.0174(15) 0.0223(17) 0.0018(13) 0.0103(13) 0.0001(13)
N11 0.0283(18) 0.0224(16) 0.0199(17) 0.0019(14) 0.0052(14) 0.0045(14)
N12 0.0253(18) 0.0195(15) 0.0239(18) 0.0027(14) 0.0072(14) -0.0011(13)
N13 0.0245(17) 0.0201(15) 0.0230(17) 0.0000(14) 0.0096(14) -0.0015(13)
N14 0.0224(17) 0.0202(15) 0.0258(17) 0.0028(14) 0.0106(14) -0.0003(13)
N15 0.0262(18) 0.0226(16) 0.0289(19) 0.0021(15) 0.0069(15) 0.0017(14)
N16 0.0280(18) 0.0245(17) 0.0242(18) -0.0031(15) 0.0100(15) -0.0043(14)
Fe1 0.0239(3) 0.0174(3) 0.0196(3) -0.0003(2) 0.0078(3) 0.0000(2)
Fe2 0.0232(3) 0.0168(3) 0.0207(3) 0.0006(2) 0.0076(3) 0.0010(2)
Cl2 0.0299(5) 0.0245(5) 0.0325(5) -0.0003(4) 0.0148(4) -0.0009(4)
O5 0.0410(18) 0.0366(16) 0.0423(18) 0.0127(14) 0.0135(14) 0.0052(14)
O6 0.0293(17) 0.0405(17) 0.061(2) 0.0078(15) 0.0196(15) -0.0014(13)
O7 0.0379(17) 0.0422(17) 0.0277(15) 0.0011(13) 0.0117(13) 0.0030(13)
O8 0.0359(17) 0.0272(14) 0.0527(19) -0.0109(14) 0.0110(14) -0.0010(13)
Cl1 0.0284(5) 0.0286(5) 0.0317(5) 0.0039(4) 0.0116(4) -0.0028(4)
O1 0.080(3) 0.072(2) 0.066(2) -0.023(2) 0.040(2) -0.048(2)
O2 0.0329(16) 0.0444(17) 0.0403(17) -0.0147(14) 0.0199(13) -0.0071(13)
O3 0.077(3) 0.111(3) 0.118(4) 0.086(3) 0.058(3) 0.049(3)
O4 0.0400(19) 0.101(3) 0.0376(18) -0.0227(19) 0.0197(15) -0.0158(19)
Cl3 0.0305(5) 0.0212(4) 0.0380(6) -0.0012(4) 0.0115(4) 0.0004(4)
O9 0.0439(18) 0.0322(15) 0.0310(16) -0.0036(13) 0.0099(13) -0.0024(13)
O10 0.0484(19) 0.0358(15) 0.0299(16) 0.0019(13) 0.0129(14) 0.0008(14)
O11 0.0456(18) 0.0220(14) 0.0544(19) 0.0065(14) 0.0228(15) 0.0047(13)
O12 0.0267(16) 0.0338(16) 0.083(2) -0.0117(17) 0.0132(16) 0.0015(13)
Cl4 0.0337(5) 0.0303(5) 0.0267(5) -0.0009(4) 0.0114(4) -0.0002(4)
O13 0.0474(19) 0.0266(15) 0.069(2) -0.0104(16) -0.0030(17) 0.0073(14)
O14 0.111(3) 0.048(2) 0.050(2) 0.0029(18) -0.017(2) -0.030(2)
O15 0.049(2) 0.099(3) 0.0369(18) 0.0227(19) 0.0221(16) 0.0161(19)
O16 0.072(2) 0.0443(19) 0.100(3) 0.0296(19) 0.068(2) 0.0252(17)

loop_
_atom_type_symbol
_atom_type_description
_atom_type_scat_dispersion_real
_atom_type_scat_dispersion_imag
_atom_type_scat_source
C C 0.0181 0.0091 'International Tables Vol C Tables 4.2.6.8 and 6.1.1.4'
N N 0.0311 0.0180 'International Tables Vol C Tables 4.2.6.8 and 6.1.1.4'
Fe Fe -1.1336 3.1974 'International Tables Vol C Tables 4.2.6.8 and 6.1.1.4'
Cl Cl 0.3639 0.7018 'International Tables Vol C Tables 4.2.6.8 and 6.1.1.4'
O O 0.0492 0.0322 'International Tables Vol C Tables 4.2.6.8 and 6.1.1.4'
H H 0.0000 0.0000 'International Tables Vol C Tables 4.2.6.8 and 6.1.1.4'

loop_
_geom_angle_atom_site_label_1
_geom_angle_atom_site_label_2
_geom_angle_atom_site_label_3
_geom_angle
C2 C1 C6 117.7(3)
C2 C1 C7 118.6(3)
C6 C1 C7 123.6(3)
C3 C2 C1 122.0(4)
C3 C2 H2 119.0
C1 C2 H2 119.0
C4 C3 C2 119.2(4)
C4 C3 H3 120.4
C2 C3 H3 120.4
C3 C4 C5 120.6(4)
C3 C4 H4 119.7
C5 C4 H4 119.7
C4 C5 C6 120.1(4)
C4 C5 H5 119.9
C6 C5 H5 119.9
C5 C6 C1 120.4(3)
C5 C6 N1 117.8(3)
C1 C6 N1 121.8(3)
C8 C7 C12 117.7(3)
C8 C7 C1 118.0(3)
C12 C7 C1 124.2(3)
C9 C8 C7 121.5(4)
C9 C8 H8 119.2
C7 C8 H8 119.2
C10 C9 C8 119.5(4)
C10 C9 H9 120.2
C8 C9 H9 120.2
C11 C10 C9 120.3(4)
C11 C10 H10 119.8
C9 C10 H10 119.8
C10 C11 C12 120.5(4)
C10 C11 H11 119.8
C12 C11 H11 119.8
C11 C12 C7 120.3(3)
C11 C12 N5 118.4(3)
C7 C12 N5 121.3(3)
C14 C13 N1 110.7(3)
C14 C13 H13A 109.5
N1 C13 H13A 109.5
C14 C13 H13B 109.5
N1 C13 H13B 109.5
H13A C13 H13B 108.1
N2 C14 C15 120.3(3)
N2 C14 C13 114.2(3)
C15 C14 C13 125.6(3)
C14 C15 C16 118.3(4)
C14 C15 H15 120.8
C16 C15 H15 120.8
C17 C16 C15 121.0(4)
C17 C16 H16 119.5
C15 C16 H16 119.5
C16 C17 C18 117.4(4)
C16 C17 H17 121.3
C18 C17 H17 121.3
N2 C18 C17 122.1(4)
N2 C18 N3 111.8(3)
C17 C18 N3 126.1(4)
C20 C19 N3 107.2(3)
C20 C19 H19 126.4
N3 C19 H19 126.4
C19 C20 C21 106.0(3)
C19 C20 H20 127.0
C21 C20 H20 127.0
N4 C21 C20 111.0(3)
N4 C21 H21 124.5
C20 C21 H21 124.5
N5 C22 C23 111.0(3)
N5 C22 H22A 109.4
C23 C22 H22A 109.4
N5 C22 H22B 109.4
C23 C22 H22B 109.4
H22A C22 H22B 108.0
N6 C23 C24 120.7(3)
N6 C23 C22 114.0(3)
C24 C23 C22 125.4(3)
C23 C24 C25 119.3(4)
C23 C24 H24 120.3
C25 C24 H24 120.3
C26 C25 C24 119.8(4)
C26 C25 H25 120.1
C24 C25 H25 120.1
C27 C26 C25 117.9(4)
C27 C26 H26 121.1
C25 C26 H26 121.1
N6 C27 C26 122.4(3)
N6 C27 N7 111.4(3)
C26 C27 N7 126.1(3)
C29 C28 N7 107.6(4)
C29 C28 H28 126.2
N7 C28 H28 126.2
C28 C29 C30 105.6(3)
C28 C29 H29 127.2
C30 C29 H29 127.2
N8 C30 C29 111.4(3)
N8 C30 H30 124.3
C29 C30 H30 124.3
C32 C31 C36 117.6(3)
C32 C31 C37 117.8(3)
C36 C31 C37 124.6(3)
C33 C32 C31 121.8(4)
C33 C32 H32 119.1
C31 C32 H32 119.1
C34 C33 C32 119.7(4)
C34 C33 H33 120.1
C32 C33 H33 120.1
C33 C34 C35 120.2(4)
C33 C34 H34 119.9
C35 C34 H34 119.9
C36 C35 C34 120.1(4)
C36 C35 H35 120.0
C34 C35 H35 120.0
C35 C36 C31 120.4(3)
C35 C36 N9 119.0(3)
C31 C36 N9 120.6(3)
C38 C37 C42 118.3(3)
C38 C37 C31 118.3(3)
C42 C37 C31 123.3(3)
C37 C38 C39 121.2(4)
C37 C38 H38 119.4
C39 C38 H38 119.4
C40 C39 C38 119.4(4)
C40 C39 H39 120.3
C38 C39 H39 120.3
C39 C40 C41 120.7(4)
C39 C40 H40 119.7
C41 C40 H40 119.7
C40 C41 C42 120.3(4)
C40 C41 H41 119.9
C42 C41 H41 119.9
C41 C42 C37 120.2(3)
C41 C42 N13 118.2(3)
C37 C42 N13 121.6(3)
N13 C43 C44 110.4(3)
N13 C43 H43A 109.6
C44 C43 H43A 109.6
N13 C43 H43B 109.6
C44 C43 H43B 109.6
H43A C43 H43B 108.1
N14 C44 C45 120.7(3)
N14 C44 C43 113.7(3)
C45 C44 C43 125.6(3)
C44 C45 C46 118.8(4)
C44 C45 H45 120.6
C46 C45 H45 120.6
C47 C46 C45 120.5(4)
C47 C46 H46 119.8
C45 C46 H46 119.8
C46 C47 C48 117.1(4)
C46 C47 H47 121.4
C48 C47 H47 121.4
N14 C48 C47 123.0(4)
N14 C48 N15 111.5(3)
C47 C48 N15 125.5(3)
C50 C49 N15 107.0(4)
C50 C49 H49 126.5
N15 C49 H49 126.5
C49 C50 C51 106.6(3)
C49 C50 H50 126.7
C51 C50 H50 126.7
N16 C51 C50 110.5(4)
N16 C51 H51 124.8
C50 C51 H51 124.8
C53 C52 N9 111.2(3)
C53 C52 H52A 109.4
N9 C52 H52A 109.4
C53 C52 H52B 109.4
N9 C52 H52B 109.4
H52A C52 H52B 108.0
N10 C53 C54 120.7(3)
N10 C53 C52 114.2(3)
C54 C53 C52 125.1(3)
C53 C54 C55 119.5(4)
C53 C54 H54 120.3
C55 C54 H54 120.3
C56 C55 C54 119.6(4)
C56 C55 H55 120.2
C54 C55 H55 120.2
C57 C56 C55 117.7(4)
C57 C56 H56 121.1
C55 C56 H56 121.1
N10 C57 C56 122.5(3)
N10 C57 N12 111.9(3)
C56 C57 N12 125.5(3)
C59 C58 N12 107.2(3)
C59 C58 H58 126.4
N12 C58 H58 126.4
C58 C59 C60 106.1(3)
C58 C59 H59 126.9
C60 C59 H59 126.9
N11 C60 C59 110.6(3)
N11 C60 H60 124.7
C59 C60 H60 124.7
C6 N1 C13 114.7(3)
C6 N1 Fe1 118.0(2)
C13 N1 Fe1 110.8(2)
C6 N1 H1 103.8
C13 N1 H1 103.8
Fe1 N1 H1 103.8
C14 N2 C18 120.8(3)
C14 N2 Fe1 121.0(2)
C18 N2 Fe1 118.2(2)
N4 N3 C19 109.9(3)
N4 N3 C18 117.2(3)
C19 N3 C18 132.3(3)
C21 N4 N3 105.8(3)
C21 N4 Fe1 142.1(3)
N3 N4 Fe1 111.8(2)
C12 N5 C22 113.8(3)
C12 N5 Fe1 117.7(2)
C22 N5 Fe1 111.3(2)
C12 N5 H5A 104.1
C22 N5 H5A 104.1
Fe1 N5 H5A 104.1
C23 N6 C27 119.9(3)
C23 N6 Fe1 121.2(2)
C27 N6 Fe1 118.8(2)
C28 N7 N8 110.1(3)
C28 N7 C27 132.4(3)
N8 N7 C27 117.3(3)
C30 N8 N7 105.2(3)
C30 N8 Fe1 143.0(3)
N7 N8 Fe1 111.7(2)
C36 N9 C52 113.2(3)
C36 N9 Fe2 117.1(2)
C52 N9 Fe2 111.4(2)
C36 N9 H9A 104.6
C52 N9 H9A 104.6
Fe2 N9 H9A 104.6
C57 N10 C53 120.0(3)
C57 N10 Fe2 118.4(2)
C53 N10 Fe2 121.6(2)
C60 N11 N12 105.8(3)
C60 N11 Fe2 142.5(3)
N12 N11 Fe2 111.7(2)
C58 N12 N11 110.2(3)
C58 N12 C57 132.8(3)
N11 N12 C57 117.1(3)
C42 N13 C43 113.9(3)
C42 N13 Fe2 117.8(2)
C43 N13 Fe2 111.0(2)
C42 N13 H13 104.1
C43 N13 H13 104.1
Fe2 N13 H13 104.1
C48 N14 C44 120.0(3)
C48 N14 Fe2 119.0(2)
C44 N14 Fe2 120.9(2)
C49 N15 N16 109.9(3)
C49 N15 C48 132.7(3)
N16 N15 C48 117.2(3)
C51 N16 N15 106.0(3)
C51 N16 Fe2 142.0(3)
N15 N16 Fe2 111.7(2)
N6 Fe1 N2 178.04(13)
N6 Fe1 N4 97.04(12)
N2 Fe1 N4 81.01(13)
N6 Fe1 N8 80.66(12)
N2 Fe1 N8 99.47(13)
N4 Fe1 N8 88.75(12)
N6 Fe1 N1 100.13(12)
N2 Fe1 N1 81.83(12)
N4 Fe1 N1 162.37(12)
N8 Fe1 N1 90.11(12)
N6 Fe1 N5 81.73(12)
N2 Fe1 N5 98.07(12)
N4 Fe1 N5 91.70(12)
N8 Fe1 N5 162.31(12)
N1 Fe1 N5 94.68(12)
N10 Fe2 N14 177.46(13)
N10 Fe2 N16 101.09(13)
N14 Fe2 N16 80.41(13)
N10 Fe2 N11 80.78(12)
N14 Fe2 N11 97.21(12)
N16 Fe2 N11 90.01(12)
N10 Fe2 N13 97.24(12)
N14 Fe2 N13 81.13(12)
N16 Fe2 N13 161.27(12)
N11 Fe2 N13 89.16(12)
N10 Fe2 N9 81.35(12)
N14 Fe2 N9 100.71(12)
N16 Fe2 N9 91.59(12)
N11 Fe2 N9 162.02(12)
N13 Fe2 N9 94.94(12)
O7 Cl2 O8 109.29(17)
O7 Cl2 O5 109.94(17)
O8 Cl2 O5 110.23(17)
O7 Cl2 O6 108.96(17)
O8 Cl2 O6 109.06(17)
O5 Cl2 O6 109.34(17)
O4 Cl1 O3 112.7(2)
O4 Cl1 O1 108.8(2)
O3 Cl1 O1 107.8(3)
O4 Cl1 O2 110.33(18)
O3 Cl1 O2 109.8(2)
O1 Cl1 O2 107.30(19)
O10 Cl3 O9 109.65(17)
O10 Cl3 O12 110.18(19)
O9 Cl3 O12 108.51(17)
O10 Cl3 O11 109.40(17)
O9 Cl3 O11 109.51(17)
O12 Cl3 O11 109.57(17)
O14 Cl4 O15 110.4(2)
O14 Cl4 O16 110.1(3)
O15 Cl4 O16 108.71(19)
O14 Cl4 O13 108.8(2)
O15 Cl4 O13 110.7(2)
O16 Cl4 O13 108.1(2)

loop_
_geom_bond_atom_site_label_1
_geom_bond_atom_site_label_2
_geom_bond_distance
C1 C2 1.400(5)
C1 C6 1.402(5)
C1 C7 1.490(5)
C2 C3 1.382(6)
C2 H2 0.9500
C3 C4 1.379(5)
C3 H3 0.9500
C4 C5 1.383(5)
C4 H4 0.9500
C5 C6 1.393(5)
C5 H5 0.9500
C6 N1 1.448(4)
C7 C8 1.402(5)
C7 C12 1.409(5)
C8 C9 1.389(6)
C8 H8 0.9500
C9 C10 1.383(6)
C9 H9 0.9500
C10 C11 1.379(5)
C10 H10 0.9500
C11 C12 1.394(5)
C11 H11 0.9500
C12 N5 1.450(4)
C13 C14 1.498(5)
C13 N1 1.508(4)
C13 H13A 0.9900
C13 H13B 0.9900
C14 N2 1.336(5)
C14 C15 1.387(5)
C15 C16 1.396(6)
C15 H15 0.9500
C16 C17 1.368(5)
C16 H16 0.9500
C17 C18 1.381(5)
C17 H17 0.9500
C18 N2 1.341(5)
C18 N3 1.393(5)
C19 C20 1.354(6)
C19 N3 1.378(5)
C19 H19 0.9500
C20 C21 1.407(5)
C20 H20 0.9500
C21 N4 1.320(5)
C21 H21 0.9500
C22 N5 1.502(4)
C22 C23 1.502(5)
C22 H22A 0.9900
C22 H22B 0.9900
C23 N6 1.343(4)
C23 C24 1.378(5)
C24 C25 1.390(5)
C24 H24 0.9500
C25 C26 1.383(5)
C25 H25 0.9500
C26 C27 1.374(5)
C26 H26 0.9500
C27 N6 1.346(5)
C27 N7 1.394(5)
C28 C29 1.351(5)
C28 N7 1.365(5)
C28 H28 0.9500
C29 C30 1.404(6)
C29 H29 0.9500
C30 N8 1.316(5)
C30 H30 0.9500
C31 C32 1.402(5)
C31 C36 1.408(5)
C31 C37 1.496(5)
C32 C33 1.380(6)
C32 H32 0.9500
C33 C34 1.377(6)
C33 H33 0.9500
C34 C35 1.395(5)
C34 H34 0.9500
C35 C36 1.390(5)
C35 H35 0.9500
C36 N9 1.445(5)
C37 C38 1.393(5)
C37 C42 1.405(5)
C38 C39 1.395(6)
C38 H38 0.9500
C39 C40 1.376(6)
C39 H39 0.9500
C40 C41 1.379(5)
C40 H40 0.9500
C41 C42 1.390(5)
C41 H41 0.9500
C42 N13 1.448(4)
C43 N13 1.494(5)
C43 C44 1.503(5)
C43 H43A 0.9900
C43 H43B 0.9900
C44 N14 1.342(5)
C44 C45 1.378(5)
C45 C46 1.390(5)
C45 H45 0.9500
C46 C47 1.377(5)
C46 H46 0.9500
C47 C48 1.379(5)
C47 H47 0.9500
C48 N14 1.331(5)
C48 N15 1.400(5)
C49 C50 1.349(6)
C49 N15 1.368(5)
C49 H49 0.9500
C50 C51 1.406(6)
C50 H50 0.9500
C51 N16 1.313(5)
C51 H51 0.9500
C52 C53 1.498(5)
C52 N9 1.504(5)
C52 H52A 0.9900
C52 H52B 0.9900
C53 N10 1.340(4)
C53 C54 1.375(5)
C54 C55 1.390(5)
C54 H54 0.9500
C55 C56 1.383(5)
C55 H55 0.9500
C56 C57 1.381(5)
C56 H56 0.9500
C57 N10 1.336(5)
C57 N12 1.400(4)
C58 C59 1.354(5)
C58 N12 1.365(5)
C58 H58 0.9500
C59 C60 1.402(6)
C59 H59 0.9500
C60 N11 1.321(5)
C60 H60 0.9500
N1 Fe1 2.054(3)
N1 H1 0.9124
N2 Fe1 1.911(3)
N3 N4 1.375(4)
N4 Fe1 1.968(3)
N5 Fe1 2.063(3)
N5 H5A 0.8363
N6 Fe1 1.911(3)
N7 N8 1.379(4)
N8 Fe1 1.980(3)
N9 Fe2 2.069(3)
N9 H9A 0.8547
N10 Fe2 1.915(3)
N11 N12 1.374(4)
N11 Fe2 1.982(3)
N13 Fe2 2.067(3)
N13 H13 0.9942
N14 Fe2 1.923(3)
N15 N16 1.383(4)
N16 Fe2 1.982(3)
Cl2 O7 1.426(3)
Cl2 O8 1.432(3)
Cl2 O5 1.435(3)
Cl2 O6 1.449(3)
Cl1 O4 1.399(3)
Cl1 O3 1.401(4)
Cl1 O1 1.427(3)
Cl1 O2 1.440(3)
Cl3 O10 1.426(3)
Cl3 O9 1.431(3)
Cl3 O12 1.439(3)
Cl3 O11 1.443(3)
Cl4 O14 1.407(3)
Cl4 O15 1.410(3)
Cl4 O16 1.424(3)
Cl4 O13 1.436(3)

loop_
_geom_torsion_atom_site_label_1
_geom_torsion_atom_site_label_2
_geom_torsion_atom_site_label_3
_geom_torsion_atom_site_label_4
_geom_torsion
C6 C1 C2 C3 -0.1(5)
C7 C1 C2 C3 176.3(4)
C1 C2 C3 C4 -0.1(6)
C2 C3 C4 C5 0.1(6)
C3 C4 C5 C6 0.1(6)
C4 C5 C6 C1 -0.3(5)
C4 C5 C6 N1 179.6(3)
C2 C1 C6 C5 0.3(5)
C7 C1 C6 C5 -175.9(3)
C2 C1 C6 N1 -179.7(3)
C7 C1 C6 N1 4.2(5)
C2 C1 C7 C8 -56.0(5)
C6 C1 C7 C8 120.1(4)
C2 C1 C7 C12 127.6(4)
C6 C1 C7 C12 -56.3(5)
C12 C7 C8 C9 2.8(5)
C1 C7 C8 C9 -173.9(3)
C7 C8 C9 C10 -0.3(6)
C8 C9 C10 C11 -2.6(6)
C9 C10 C11 C12 2.8(6)
C10 C11 C12 C7 -0.2(6)
C10 C11 C12 N5 -180.0(3)
C8 C7 C12 C11 -2.5(5)
C1 C7 C12 C11 173.9(3)
C8 C7 C12 N5 177.2(3)
C1 C7 C12 N5 -6.3(6)
N1 C13 C14 N2 -12.2(4)
N1 C13 C14 C15 168.5(3)
N2 C14 C15 C16 -3.0(5)
C13 C14 C15 C16 176.3(3)
C14 C15 C16 C17 1.1(6)
C15 C16 C17 C18 0.8(6)
C16 C17 C18 N2 -1.0(6)
C16 C17 C18 N3 177.5(3)
N3 C19 C20 C21 -0.8(4)
C19 C20 C21 N4 0.5(5)
N5 C22 C23 N6 -10.4(4)
N5 C22 C23 C24 169.7(3)
N6 C23 C24 C25 -2.3(5)
C22 C23 C24 C25 177.7(3)
C23 C24 C25 C26 1.3(6)
C24 C25 C26 C27 -0.3(6)
C25 C26 C27 N6 0.3(6)
C25 C26 C27 N7 177.1(3)
N7 C28 C29 C30 -0.4(4)
C28 C29 C30 N8 0.1(4)
C36 C31 C32 C33 4.0(6)
C37 C31 C32 C33 -174.7(3)
C31 C32 C33 C34 -0.2(6)
C32 C33 C34 C35 -3.1(6)
C33 C34 C35 C36 2.5(6)
C34 C35 C36 C31 1.3(6)
C34 C35 C36 N9 -179.2(3)
C32 C31 C36 C35 -4.5(5)
C37 C31 C36 C35 174.1(3)
C32 C31 C36 N9 176.1(3)
C37 C31 C36 N9 -5.3(6)
C32 C31 C37 C38 -54.7(5)
C36 C31 C37 C38 126.8(4)
C32 C31 C37 C42 120.6(4)
C36 C31 C37 C42 -58.0(5)
C42 C37 C38 C39 0.5(5)
C31 C37 C38 C39 176.1(4)
C37 C38 C39 C40 0.0(6)
C38 C39 C40 C41 0.1(6)
C39 C40 C41 C42 -0.7(6)
C40 C41 C42 C37 1.3(6)
C40 C41 C42 N13 -179.6(3)
C38 C37 C42 C41 -1.2(5)
C31 C37 C42 C41 -176.4(3)
C38 C37 C42 N13 179.7(3)
C31 C37 C42 N13 4.4(5)
N13 C43 C44 N14 -16.7(4)
N13 C43 C44 C45 165.1(3)
N14 C44 C45 C46 -1.2(5)
C43 C44 C45 C46 176.9(3)
C44 C45 C46 C47 0.4(6)
C45 C46 C47 C48 0.2(5)
C46 C47 C48 N14 -0.1(6)
C46 C47 C48 N15 178.6(3)
N15 C49 C50 C51 -0.7(5)
C49 C50 C51 N16 0.5(5)
N9 C52 C53 N10 -4.6(4)
N9 C52 C53 C54 176.4(3)
N10 C53 C54 C55 -0.4(5)
C52 C53 C54 C55 178.6(3)
C53 C54 C55 C56 -0.5(5)
C54 C55 C56 C57 0.9(5)
C55 C56 C57 N10 -0.4(5)
C55 C56 C57 N12 -178.9(3)
N12 C58 C59 C60 -1.0(4)
C58 C59 C60 N11 0.4(4)
C5 C6 N1 C13 117.0(4)
C1 C6 N1 C13 -63.1(4)
C5 C6 N1 Fe1 -109.5(3)
C1 C6 N1 Fe1 70.4(4)
C14 C13 N1 C6 150.0(3)
C14 C13 N1 Fe1 13.3(4)
C15 C14 N2 C18 2.8(5)
C13 C14 N2 C18 -176.5(3)
C15 C14 N2 Fe1 -175.3(3)
C13 C14 N2 Fe1 5.3(4)
C17 C18 N2 C14 -0.8(5)
N3 C18 N2 C14 -179.5(3)
C17 C18 N2 Fe1 177.4(3)
N3 C18 N2 Fe1 -1.3(4)
C20 C19 N3 N4 0.8(4)
C20 C19 N3 C18 -170.3(4)
N2 C18 N3 N4 2.8(4)
C17 C18 N3 N4 -175.8(3)
N2 C18 N3 C19 173.4(4)
C17 C18 N3 C19 -5.3(6)
C20 C21 N4 N3 0.0(4)
C20 C21 N4 Fe1 172.6(3)
C19 N3 N4 C21 -0.5(4)
C18 N3 N4 C21 172.1(3)
C19 N3 N4 Fe1 -175.6(2)
C18 N3 N4 Fe1 -3.0(4)
C11 C12 N5 C22 120.8(4)
C7 C12 N5 C22 -59.0(4)
C11 C12 N5 Fe1 -106.5(3)
C7 C12 N5 Fe1 73.8(4)
C23 C22 N5 C12 145.0(3)
C23 C22 N5 Fe1 9.2(3)
C24 C23 N6 C27 2.3(5)
C22 C23 N6 C27 -177.7(3)
C24 C23 N6 Fe1 -173.1(3)
C22 C23 N6 Fe1 7.0(4)
C26 C27 N6 C23 -1.3(5)
N7 C27 N6 C23 -178.6(3)
C26 C27 N6 Fe1 174.2(3)
N7 C27 N6 Fe1 -3.1(4)
C29 C28 N7 N8 0.5(4)
C29 C28 N7 C27 -174.9(4)
N6 C27 N7 C28 178.4(3)
C26 C27 N7 C28 1.2(6)
N6 C27 N7 N8 3.3(4)
C26 C27 N7 N8 -173.9(3)
C29 C30 N8 N7 0.2(4)
C29 C30 N8 Fe1 176.7(3)
C28 N7 N8 C30 -0.4(4)
C27 N7 N8 C30 175.7(3)
C28 N7 N8 Fe1 -178.2(2)
C27 N7 N8 Fe1 -2.0(4)
C35 C36 N9 C52 123.1(4)
C31 C36 N9 C52 -57.5(4)
C35 C36 N9 Fe2 -105.3(3)
C31 C36 N9 Fe2 74.1(4)
C53 C52 N9 C36 140.5(3)
C53 C52 N9 Fe2 6.1(4)
C56 C57 N10 C53 -0.6(5)
N12 C57 N10 C53 178.1(3)
C56 C57 N10 Fe2 -179.4(3)
N12 C57 N10 Fe2 -0.8(4)
C54 C53 N10 C57 1.0(5)
C52 C53 N10 C57 -178.1(3)
C54 C53 N10 Fe2 179.8(3)
C52 C53 N10 Fe2 0.7(4)
C59 C60 N11 N12 0.4(4)
C59 C60 N11 Fe2 -177.1(3)
C59 C58 N12 N11 1.3(4)
C59 C58 N12 C57 -178.0(4)
C60 N11 N12 C58 -1.1(4)
Fe2 N11 N12 C58 177.3(2)
C60 N11 N12 C57 178.4(3)
Fe2 N11 N12 C57 -3.2(4)
N10 C57 N12 C58 -178.0(3)
C56 C57 N12 C58 0.6(6)
N10 C57 N12 N11 2.7(4)
C56 C57 N12 N11 -178.7(3)
C41 C42 N13 C43 117.8(4)
C37 C42 N13 C43 -63.0(4)
C41 C42 N13 Fe2 -109.5(3)
C37 C42 N13 Fe2 69.7(4)
C44 C43 N13 C42 153.8(3)
C44 C43 N13 Fe2 17.9(4)
C47 C48 N14 C44 -0.6(5)
N15 C48 N14 C44 -179.4(3)
C47 C48 N14 Fe2 174.9(3)
N15 C48 N14 Fe2 -4.0(4)
C45 C44 N14 C48 1.2(5)
C43 C44 N14 C48 -177.1(3)
C45 C44 N14 Fe2 -174.1(3)
C43 C44 N14 Fe2 7.6(4)
C50 C49 N15 N16 0.7(4)
C50 C49 N15 C48 -174.5(4)
N14 C48 N15 C49 176.6(4)
C47 C48 N15 C49 -2.2(6)
N14 C48 N15 N16 1.6(4)
C47 C48 N15 N16 -177.2(3)
C50 C51 N16 N15 -0.1(4)
C50 C51 N16 Fe2 171.6(3)
C49 N15 N16 C51 -0.4(4)
C48 N15 N16 C51 175.7(3)
C49 N15 N16 Fe2 -174.9(2)
C48 N15 N16 Fe2 1.2(4)
C23 N6 Fe1 N2 83(4)
C27 N6 Fe1 N2 -92(4)
C23 N6 Fe1 N4 89.5(3)
C27 N6 Fe1 N4 -85.9(3)
C23 N6 Fe1 N8 177.1(3)
C27 N6 Fe1 N8 1.6(3)
C23 N6 Fe1 N1 -94.5(3)
C27 N6 Fe1 N1 90.1(3)
C23 N6 Fe1 N5 -1.2(3)
C27 N6 Fe1 N5 -176.6(3)
C14 N2 Fe1 N6 -176(46)
C18 N2 Fe1 N6 6(4)
C14 N2 Fe1 N4 178.0(3)
C18 N2 Fe1 N4 -0.2(3)
C14 N2 Fe1 N8 90.8(3)
C18 N2 Fe1 N8 -87.4(3)
C14 N2 Fe1 N1 2.1(3)
C18 N2 Fe1 N1 -176.2(3)
C14 N2 Fe1 N5 -91.5(3)
C18 N2 Fe1 N5 90.2(3)
C21 N4 Fe1 N6 9.6(4)
N3 N4 Fe1 N6 -178.1(2)
C21 N4 Fe1 N2 -170.6(4)
N3 N4 Fe1 N2 1.7(2)
C21 N4 Fe1 N8 -70.8(4)
N3 N4 Fe1 N8 101.5(2)
C21 N4 Fe1 N1 -157.2(4)
N3 N4 Fe1 N1 15.1(6)
C21 N4 Fe1 N5 91.5(4)
N3 N4 Fe1 N5 -96.2(2)
C30 N8 Fe1 N6 -176.2(4)
N7 N8 Fe1 N6 0.2(2)
C30 N8 Fe1 N2 1.8(4)
N7 N8 Fe1 N2 178.3(2)
C30 N8 Fe1 N4 -78.8(4)
N7 N8 Fe1 N4 97.6(2)
C30 N8 Fe1 N1 83.6(4)
N7 N8 Fe1 N1 -100.0(2)
C30 N8 Fe1 N5 -170.5(4)
N7 N8 Fe1 N5 5.9(5)
C6 N1 Fe1 N6 36.1(3)
C13 N1 Fe1 N6 171.3(2)
C6 N1 Fe1 N2 -143.8(3)
C13 N1 Fe1 N2 -8.7(2)
C6 N1 Fe1 N4 -157.1(4)
C13 N1 Fe1 N4 -22.0(6)
C6 N1 Fe1 N8 116.7(3)
C13 N1 Fe1 N8 -108.2(2)
C6 N1 Fe1 N5 -46.3(3)
C13 N1 Fe1 N5 88.8(2)
C12 N5 Fe1 N6 -138.6(3)
C22 N5 Fe1 N6 -4.8(2)
C12 N5 Fe1 N2 43.4(3)
C22 N5 Fe1 N2 177.2(2)
C12 N5 Fe1 N4 124.5(3)
C22 N5 Fe1 N4 -101.6(2)
C12 N5 Fe1 N8 -144.3(4)
C22 N5 Fe1 N8 -10.4(5)
C12 N5 Fe1 N1 -39.0(3)
C22 N5 Fe1 N1 94.8(2)
C57 N10 Fe2 N14 37(3)
C53 N10 Fe2 N14 -142(3)
C57 N10 Fe2 N16 -88.9(3)
C53 N10 Fe2 N16 92.2(3)
C57 N10 Fe2 N11 -0.8(3)
C53 N10 Fe2 N11 -179.6(3)
C57 N10 Fe2 N13 87.2(3)
C53 N10 Fe2 N13 -91.6(3)
C57 N10 Fe2 N9 -178.9(3)
C53 N10 Fe2 N9 2.3(3)
C48 N14 Fe2 N10 -123(3)
C44 N14 Fe2 N10 53(3)
C48 N14 Fe2 N16 3.7(3)
C44 N14 Fe2 N16 179.1(3)
C48 N14 Fe2 N11 -85.1(3)
C44 N14 Fe2 N11 90.3(3)
C48 N14 Fe2 N13 -173.1(3)
C44 N14 Fe2 N13 2.3(3)
C48 N14 Fe2 N9 93.5(3)
C44 N14 Fe2 N9 -91.1(3)
C51 N16 Fe2 N10 4.0(4)
N15 N16 Fe2 N10 175.4(2)
C51 N16 Fe2 N14 -173.9(4)
N15 N16 Fe2 N14 -2.5(2)
C51 N16 Fe2 N11 -76.6(4)
N15 N16 Fe2 N11 94.8(2)
C51 N16 Fe2 N13 -164.0(4)
N15 N16 Fe2 N13 7.4(5)
C51 N16 Fe2 N9 85.5(4)
N15 N16 Fe2 N9 -103.1(2)
C60 N11 Fe2 N10 179.6(4)
N12 N11 Fe2 N10 2.1(2)
C60 N11 Fe2 N14 1.2(4)
N12 N11 Fe2 N14 -176.3(2)
C60 N11 Fe2 N16 -79.2(4)
N12 N11 Fe2 N16 103.3(2)
C60 N11 Fe2 N13 82.1(4)
N12 N11 Fe2 N13 -95.4(2)
C60 N11 Fe2 N9 -174.4(4)
N12 N11 Fe2 N9 8.2(5)
C42 N13 Fe2 N10 36.5(3)
C43 N13 Fe2 N10 170.5(2)
C42 N13 Fe2 N14 -145.5(3)
C43 N13 Fe2 N14 -11.5(2)
C42 N13 Fe2 N16 -155.3(3)
C43 N13 Fe2 N16 -21.4(5)
C42 N13 Fe2 N11 117.1(3)
C43 N13 Fe2 N11 -108.9(2)
C42 N13 Fe2 N9 -45.4(3)
C43 N13 Fe2 N9 88.6(2)
C36 N9 Fe2 N10 -137.1(3)
C52 N9 Fe2 N10 -4.6(2)
C36 N9 Fe2 N14 41.4(3)
C52 N9 Fe2 N14 173.9(2)
C36 N9 Fe2 N16 121.9(3)
C52 N9 Fe2 N16 -105.6(2)
C36 N9 Fe2 N11 -143.1(4)
C52 N9 Fe2 N11 -10.6(5)
C36 N9 Fe2 N13 -40.5(3)
C52 N9 Fe2 N13 92.0(2)
